data_2108875
loop_
_publ_author_name
'Bujak, Maciej'

_publ_section_title
;
 Understanding distortions of inorganic substructures in
 chloridobismuthates(III)
;
_journal_coeditor_code XK5082SUP1
_journal_issue 5
_journal_name_full 'Acta Crystallographica Section B'
_journal_page_first
;
;
_journal_paper_doi 10.1107/S2052520621004753
_journal_volume 77
_journal_year 2021
_chemical_formula_iupac '(C5 H14 N3) [Bi1 Cl4]'
_chemical_formula_moiety 'C5 H14 N3 +, Bi1 Cl4 -'
_chemical_formula_sum 'C5 H14 Bi Cl4 N3'
_chemical_formula_weight 466.97
_chemical_name_systematic
;
<i>catena</i>-Poly[<i>N</i>,<i>N</i>,<i>N</i>',<i>N</i>'-Tetramethylguanidinium 
[[dichloridobismuthate(III)]-di-\m-chlorido]]
;
_space_group_crystal_system triclinic
_space_group_IT_number 2
_space_group_name_Hall '-P 1'
_space_group_name_H-M_alt 'P -1'
_atom_sites_solution_hydrogens difmap
_atom_sites_solution_primary direct
_atom_sites_solution_secondary difmap
_audit_creation_method SHELXL-2014/7
_cell_angle_alpha 95.585(3)
_cell_angle_beta 91.008(3)
_cell_angle_gamma 110.965(4)
_cell_formula_units_Z 4
_cell_length_a 7.7179(3)
_cell_length_b 10.5660(5)
_cell_length_c 18.0362(7)
_cell_measurement_reflns_used 5942
_cell_measurement_temperature 295(2)
_cell_measurement_theta_max 29.34
_cell_measurement_theta_min 3.24
_cell_volume 1364.74(11)
_computing_cell_refinement 'CrysAlisPro 1.171.40.56a (Rigaku Oxford Diffraction, 2019)'
_computing_data_collection 'CrysAlisCCD 1.171.29.10 (Oxford Diffraction, 2006)'
_computing_data_reduction 'CrysAlisPro 1.171.40.56a (Rigaku Oxford Diffraction, 2019)'
_computing_molecular_graphics 'Mercury (Macrae at al., 2020)'
_computing_publication_material 'SHELXL-2014/7 (Sheldrick, 2014)'
_computing_structure_refinement 'SHELXL-2014/7 (Sheldrick, 2014)'
_computing_structure_solution 'SHELXS-97 (Sheldrick, 2008)'
_diffrn_ambient_temperature 295(2)
_diffrn_measured_fraction_theta_full 0.989
_diffrn_measured_fraction_theta_max 0.986
_diffrn_measurement_device_type Xcalibur
_diffrn_measurement_method \w-scan
_diffrn_radiation_type MoK\a
_diffrn_radiation_wavelength 0.71073
_diffrn_reflns_av_R_equivalents 0.0302
_diffrn_reflns_av_unetI/netI 0.0416
_diffrn_reflns_Laue_measured_fraction_full 0.989
_diffrn_reflns_Laue_measured_fraction_max 0.986
_diffrn_reflns_limit_h_max 6
_diffrn_reflns_limit_h_min -9
_diffrn_reflns_limit_k_max 13
_diffrn_reflns_limit_k_min -13
_diffrn_reflns_limit_l_max 22
_diffrn_reflns_limit_l_min -22
_diffrn_reflns_number 9281
_diffrn_reflns_point_group_measured_fraction_full 0.989
_diffrn_reflns_point_group_measured_fraction_max 0.986
_diffrn_reflns_theta_full 25.242
_diffrn_reflns_theta_max 26.000
_diffrn_reflns_theta_min 2.991
_exptl_absorpt_coefficient_mu 13.669
_exptl_absorpt_correction_T_max 0.49
_exptl_absorpt_correction_T_min 0.09
_exptl_absorpt_correction_type analytical
_exptl_absorpt_process_details
;
CrysAlisPro 1.171.40.56a (Rigaku Oxford Diffraction, 2019)
Analytical numeric absorption correction using a multifaceted crystal
model based on expressions derived by R.C. Clark & J.S. Reid.
(Clark, R. C. & Reid, J. S. (1995). Acta Cryst. A51, 887-897)
Empirical absorption correction using spherical harmonics,
implemented in SCALE3 ABSPACK scaling algorithm.
;
_exptl_crystal_colour colourless
_exptl_crystal_density_diffrn 2.273
_exptl_crystal_density_method 'not measured'
_exptl_crystal_description pillar
_exptl_crystal_F_000 864
_exptl_crystal_size_max 0.31
_exptl_crystal_size_mid 0.22
_exptl_crystal_size_min 0.06
_refine_diff_density_max 0.686
_refine_diff_density_min -0.763
_refine_diff_density_rms 0.128
_refine_ls_extinction_coef 0.00533(17)
_refine_ls_extinction_expression Fc^*^=kFc[1+0.001xFc^2^\l^3^/sin(2\q)]^-1/4^
_refine_ls_extinction_method 'SHELXL-2014/7 (Sheldrick 2014'
_refine_ls_goodness_of_fit_ref 1.077
_refine_ls_hydrogen_treatment constr
_refine_ls_matrix_type full
_refine_ls_number_parameters 244
_refine_ls_number_reflns 5286
_refine_ls_number_restraints 0
_refine_ls_restrained_S_all 1.077
_refine_ls_R_factor_all 0.0312
_refine_ls_R_factor_gt 0.0257
_refine_ls_shift/su_max 0.001
_refine_ls_shift/su_mean 0.000
_refine_ls_structure_factor_coef Fsqd
_refine_ls_weighting_details 'w=1/[\s^2^(Fo^2^)+(0.0208P)^2^] where P=(Fo^2^+2Fc^2^)/3'
_refine_ls_weighting_scheme calc
_refine_ls_wR_factor_gt 0.0575
_refine_ls_wR_factor_ref 0.0594
_reflns_Friedel_coverage 0.000
_reflns_number_gt 4631
_reflns_number_total 5286
_reflns_threshold_expression 'I > 2\s(I)'
_cod_data_source_file xk5082sup1.cif
_cod_data_source_block TmgBiCl_4_295K
_cod_original_formula_sum 'C5 H14 Bi1 Cl4 N3'
_cod_database_code 2108875
_shelx_shelxl_version_number 2014/7
_shelx_space_group_comment
;
The symmetry employed for this shelxl refinement is uniquely defined
by the following loop, which should always be used as a source of
symmetry information in preference to the above space-group names.
They are only intended as comments.
;

loop_
_space_group_symop_operation_xyz
'x, y, z'
'-x, -y, -z'

loop_
_atom_site_label
_atom_site_type_symbol
_atom_site_fract_x
_atom_site_fract_y
_atom_site_fract_z
_atom_site_U_iso_or_equiv
_atom_site_adp_type
_atom_site_occupancy
_atom_site_site_symmetry_order
_atom_site_calc_flag
_atom_site_refinement_flags_posn
_atom_site_refinement_flags_adp
_atom_site_refinement_flags_occupancy
_atom_site_disorder_assembly
_atom_site_disorder_group
Bi1 Bi -0.03098(2) 0.21386(2) 0.31887(2) 0.03733(7) Uani 1 1 d . . . . .
Cl1 Cl -0.0051(2) 0.05740(15) 0.40971(9) 0.0644(4) Uani 1 1 d . . . . .
Cl2 Cl -0.16017(18) 0.38086(15) 0.21434(9) 0.0623(4) Uani 1 1 d . . . . .
Cl3 Cl -0.0778(2) 0.37333(17) 0.42162(9) 0.0700(4) Uani 1 1 d . . . . .
Cl4 Cl 0.10690(19) 0.06298(16) 0.19700(10) 0.0691(5) Uani 1 1 d . . . . .
Cl5 Cl 0.33920(18) 0.35196(14) 0.34011(9) 0.0565(4) Uani 1 1 d . . . . .
Cl6 Cl -0.4051(2) 0.06421(18) 0.30445(12) 0.0830(6) Uani 1 1 d . . . . .
Bi2 Bi 0.47181(2) 0.22420(2) 0.20850(2) 0.03656(7) Uani 1 1 d . . . . .
Cl7 Cl 0.5155(2) 0.08178(16) 0.09500(9) 0.0664(4) Uani 1 1 d . . . . .
Cl8 Cl 0.4005(2) 0.39216(15) 0.13139(10) 0.0666(4) Uani 1 1 d . . . . .
N11 N 0.5139(7) 0.7670(6) 0.5078(3) 0.0822(18) Uani 1 1 d . . . . .
H111 H 0.4380 0.7970 0.5314 0.099 Uiso 1 1 calc R U . . .
H112 H 0.6012 0.7532 0.5321 0.099 Uiso 1 1 calc R U . . .
C11 C 0.4963(7) 0.7422(5) 0.4339(3) 0.0498(13) Uani 1 1 d . . . . .
N12 N 0.6132(6) 0.6947(4) 0.3984(3) 0.0499(11) Uani 1 1 d . . . . .
C12 C 0.6680(9) 0.7244(7) 0.3235(4) 0.080(2) Uani 1 1 d . . . . .
H121 H 0.6130 0.7858 0.3069 0.120 Uiso 1 1 calc R U . . .
H122 H 0.6262 0.6412 0.2903 0.120 Uiso 1 1 calc R U . . .
H123 H 0.8009 0.7657 0.3238 0.120 Uiso 1 1 calc R U . . .
C13 C 0.7216(8) 0.6319(7) 0.4384(4) 0.075(2) Uani 1 1 d . . . . .
H131 H 0.8387 0.7002 0.4566 0.112 Uiso 1 1 calc R U . . .
H132 H 0.7430 0.5629 0.4052 0.112 Uiso 1 1 calc R U . . .
H133 H 0.6546 0.5913 0.4796 0.112 Uiso 1 1 calc R U . . .
N13 N 0.3615(6) 0.7641(5) 0.3976(3) 0.0556(12) Uani 1 1 d . . . . .
C14 C 0.2655(10) 0.6826(7) 0.3302(4) 0.088(2) Uani 1 1 d . . . . .
H141 H 0.3165 0.6136 0.3165 0.132 Uiso 1 1 calc R U . . .
H142 H 0.2802 0.7399 0.2907 0.132 Uiso 1 1 calc R U . . .
H143 H 0.1358 0.6402 0.3383 0.132 Uiso 1 1 calc R U . . .
C15 C 0.2735(9) 0.8558(8) 0.4307(4) 0.082(2) Uani 1 1 d . . . . .
H151 H 0.3587 0.9222 0.4671 0.123 Uiso 1 1 calc R U . . .
H152 H 0.1640 0.8042 0.4543 0.123 Uiso 1 1 calc R U . . .
H153 H 0.2400 0.9012 0.3924 0.123 Uiso 1 1 calc R U . . .
N21 N 0.0315(7) 0.7625(6) -0.0444(3) 0.0752(17) Uani 1 1 d . . . . .
H211 H 0.1136 0.7457 -0.0711 0.090 Uiso 1 1 calc R U . . .
H212 H -0.0462 0.7928 -0.0640 0.090 Uiso 1 1 calc R U . . .
C21 C 0.0247(7) 0.7417(5) 0.0272(3) 0.0486(13) Uani 1 1 d . . . . .
N22 N 0.1447(6) 0.6952(5) 0.0565(3) 0.0518(11) Uani 1 1 d . . . . .
C22 C 0.2214(10) 0.7360(7) 0.1328(4) 0.083(2) Uani 1 1 d . . . . .
H221 H 0.1660 0.7957 0.1573 0.125 Uiso 1 1 calc R U . . .
H222 H 0.3534 0.7828 0.1328 0.125 Uiso 1 1 calc R U . . .
H223 H 0.1956 0.6566 0.1587 0.125 Uiso 1 1 calc R U . . .
C23 C 0.2413(8) 0.6230(6) 0.0084(4) 0.0693(18) Uani 1 1 d . . . . .
H231 H 0.1627 0.5762 -0.0351 0.104 Uiso 1 1 calc R U . . .
H232 H 0.2690 0.5582 0.0356 0.104 Uiso 1 1 calc R U . . .
H233 H 0.3547 0.6878 -0.0064 0.104 Uiso 1 1 calc R U . . .
N23 N -0.1047(6) 0.7679(5) 0.0671(3) 0.0569(12) Uani 1 1 d . . . . .
C24 C -0.1815(11) 0.6964(7) 0.1312(4) 0.092(2) Uani 1 1 d . . . . .
H241 H -0.1291 0.6279 0.1371 0.139 Uiso 1 1 calc R U . . .
H242 H -0.3141 0.6540 0.1233 0.139 Uiso 1 1 calc R U . . .
H243 H -0.1520 0.7603 0.1754 0.139 Uiso 1 1 calc R U . . .
C25 C -0.2012(8) 0.8532(8) 0.0420(5) 0.083(2) Uani 1 1 d . . . . .
H251 H -0.1230 0.9164 0.0109 0.124 Uiso 1 1 calc R U . . .
H252 H -0.2303 0.9025 0.0844 0.124 Uiso 1 1 calc R U . . .
H253 H -0.3140 0.7968 0.0140 0.124 Uiso 1 1 calc R U . . .

loop_
_atom_site_aniso_label
_atom_site_aniso_U_11
_atom_site_aniso_U_22
_atom_site_aniso_U_33
_atom_site_aniso_U_23
_atom_site_aniso_U_13
_atom_site_aniso_U_12
Bi1 0.03750(11) 0.04648(12) 0.03575(12) 0.00779(8) 0.00246(8) 0.02369(9)
Cl1 0.0806(10) 0.0680(9) 0.0623(10) 0.0250(8) 0.0002(8) 0.0437(8)
Cl2 0.0445(7) 0.0640(9) 0.0737(11) 0.0337(8) -0.0059(7) 0.0077(7)
Cl3 0.0968(12) 0.0769(10) 0.0585(10) 0.0013(8) 0.0153(9) 0.0591(9)
Cl4 0.0445(7) 0.0649(9) 0.0800(12) -0.0286(8) 0.0055(7) 0.0073(7)
Cl5 0.0485(7) 0.0573(8) 0.0557(9) -0.0134(7) -0.0020(6) 0.0145(6)
Cl6 0.0474(8) 0.0795(11) 0.1264(17) 0.0632(11) 0.0001(9) 0.0150(8)
Bi2 0.03232(11) 0.04369(12) 0.03724(12) 0.00645(8) 0.00117(8) 0.01759(8)
Cl7 0.0768(10) 0.0673(9) 0.0596(10) -0.0017(8) 0.0202(8) 0.0331(8)
Cl8 0.0656(9) 0.0618(9) 0.0790(11) 0.0234(8) -0.0140(8) 0.0280(7)
N11 0.081(4) 0.140(5) 0.053(4) 0.010(3) 0.005(3) 0.073(4)
C11 0.041(3) 0.054(3) 0.054(4) 0.017(3) 0.003(3) 0.015(2)
N12 0.045(2) 0.048(2) 0.058(3) 0.002(2) 0.000(2) 0.020(2)
C12 0.095(5) 0.080(5) 0.066(5) 0.003(4) 0.030(4) 0.033(4)
C13 0.058(4) 0.081(5) 0.095(6) 0.000(4) -0.009(4) 0.038(4)
N13 0.051(3) 0.057(3) 0.064(3) 0.021(2) -0.002(2) 0.023(2)
C14 0.088(5) 0.077(5) 0.094(6) 0.007(4) -0.044(4) 0.026(4)
C15 0.063(4) 0.100(5) 0.101(6) 0.023(5) 0.013(4) 0.047(4)
N21 0.061(3) 0.134(5) 0.054(3) 0.037(3) 0.013(3) 0.057(3)
C21 0.040(3) 0.051(3) 0.047(3) 0.004(3) 0.001(2) 0.007(2)
N22 0.052(3) 0.057(3) 0.047(3) 0.012(2) 0.000(2) 0.018(2)
C22 0.107(6) 0.079(5) 0.062(5) 0.006(4) -0.027(4) 0.033(4)
C23 0.067(4) 0.068(4) 0.081(5) 0.016(4) 0.004(3) 0.032(3)
N23 0.052(3) 0.056(3) 0.057(3) -0.001(2) 0.009(2) 0.014(2)
C24 0.115(6) 0.066(4) 0.084(6) 0.014(4) 0.053(5) 0.015(4)
C25 0.046(4) 0.094(5) 0.113(7) 0.007(5) 0.002(4) 0.031(4)

loop_
_atom_type_symbol
_atom_type_description
_atom_type_scat_dispersion_real
_atom_type_scat_dispersion_imag
_atom_type_scat_source
C C 0.0033 0.0016 'International Tables Vol C Tables 4.2.6.8 and 6.1.1.4'
H H 0.0000 0.0000 'International Tables Vol C Tables 4.2.6.8 and 6.1.1.4'
N N 0.0061 0.0033 'International Tables Vol C Tables 4.2.6.8 and 6.1.1.4'
Cl Cl 0.1484 0.1585 'International Tables Vol C Tables 4.2.6.8 and 6.1.1.4'
Bi Bi -4.1077 10.2566 'International Tables Vol C Tables 4.2.6.8 and 6.1.1.4'

loop_
_geom_angle_atom_site_label_1
_geom_angle_atom_site_label_2
_geom_angle_atom_site_label_3
_geom_angle
_geom_angle_site_symmetry_1
_geom_angle_site_symmetry_3
_geom_angle_publ_flag
Cl1 Bi1 Cl3 91.12(5) . . ?
Cl1 Bi1 Cl5 89.01(5) . . ?
Cl3 Bi1 Cl5 88.43(5) . . ?
Cl1 Bi1 Cl6 87.39(5) . . ?
Cl3 Bi1 Cl6 91.22(6) . . ?
Cl5 Bi1 Cl6 176.37(5) . . ?
Cl1 Bi1 Cl4 91.01(5) . . ?
Cl3 Bi1 Cl4 168.17(5) . . ?
Cl5 Bi1 Cl4 79.98(4) . . ?
Cl6 Bi1 Cl4 100.50(6) . . ?
Cl1 Bi1 Cl2 166.53(5) . . ?
Cl3 Bi1 Cl2 84.94(5) . . ?
Cl5 Bi1 Cl2 103.72(4) . . ?
Cl6 Bi1 Cl2 79.84(4) . . ?
Cl4 Bi1 Cl2 95.48(5) . . ?
Bi2 Cl2 Bi1 96.37(4) 1_455 . ?
Bi2 Cl4 Bi1 99.03(4) . . ?
Bi1 Cl5 Bi2 99.90(4) . . ?
Bi1 Cl6 Bi2 100.22(5) . 1_455 ?
Cl7 Bi2 Cl8 93.38(6) . . ?
Cl7 Bi2 Cl4 87.84(5) . . ?
Cl8 Bi2 Cl4 89.98(5) . . ?
Cl7 Bi2 Cl2 89.77(5) . 1_655 ?
Cl8 Bi2 Cl2 89.78(5) . 1_655 ?
Cl4 Bi2 Cl2 177.58(5) . 1_655 ?
Cl7 Bi2 Cl6 90.17(6) . 1_655 ?
Cl8 Bi2 Cl6 172.42(5) . 1_655 ?
Cl4 Bi2 Cl6 96.85(5) . 1_655 ?
Cl2 Bi2 Cl6 83.54(4) 1_655 1_655 ?
Cl7 Bi2 Cl5 168.16(5) . . ?
Cl8 Bi2 Cl5 87.43(5) . . ?
Cl4 Bi2 Cl5 80.34(4) . . ?
Cl2 Bi2 Cl5 102.06(5) 1_655 . ?
Cl6 Bi2 Cl5 90.46(6) 1_655 . ?
C11 N11 H111 120.0 . . ?
C11 N11 H112 120.0 . . ?
H111 N11 H112 120.0 . . ?
N13 C11 N12 121.6(6) . . ?
N13 C11 N11 119.1(5) . . ?
N12 C11 N11 119.2(5) . . ?
C11 N12 C12 122.8(5) . . ?
C11 N12 C13 120.5(5) . . ?
C12 N12 C13 115.6(5) . . ?
N12 C12 H121 109.5 . . ?
N12 C12 H122 109.5 . . ?
H121 C12 H122 109.5 . . ?
N12 C12 H123 109.5 . . ?
H121 C12 H123 109.5 . . ?
H122 C12 H123 109.5 . . ?
N12 C13 H131 109.5 . . ?
N12 C13 H132 109.5 . . ?
H131 C13 H132 109.5 . . ?
N12 C13 H133 109.5 . . ?
H131 C13 H133 109.5 . . ?
H132 C13 H133 109.5 . . ?
C11 N13 C14 123.5(5) . . ?
C11 N13 C15 121.6(6) . . ?
C14 N13 C15 113.9(5) . . ?
N13 C14 H141 109.5 . . ?
N13 C14 H142 109.5 . . ?
H141 C14 H142 109.5 . . ?
N13 C14 H143 109.5 . . ?
H141 C14 H143 109.5 . . ?
H142 C14 H143 109.5 . . ?
N13 C15 H151 109.5 . . ?
N13 C15 H152 109.5 . . ?
H151 C15 H152 109.5 . . ?
N13 C15 H153 109.5 . . ?
H151 C15 H153 109.5 . . ?
H152 C15 H153 109.5 . . ?
C21 N21 H211 120.0 . . ?
C21 N21 H212 120.0 . . ?
H211 N21 H212 120.0 . . ?
N22 C21 N21 119.3(5) . . ?
N22 C21 N23 122.0(5) . . ?
N21 C21 N23 118.7(5) . . ?
C21 N22 C22 122.9(5) . . ?
C21 N22 C23 120.7(5) . . ?
C22 N22 C23 115.0(5) . . ?
N22 C22 H221 109.5 . . ?
N22 C22 H222 109.5 . . ?
H221 C22 H222 109.5 . . ?
N22 C22 H223 109.5 . . ?
H221 C22 H223 109.5 . . ?
H222 C22 H223 109.5 . . ?
N22 C23 H231 109.5 . . ?
N22 C23 H232 109.5 . . ?
H231 C23 H232 109.5 . . ?
N22 C23 H233 109.5 . . ?
H231 C23 H233 109.5 . . ?
H232 C23 H233 109.5 . . ?
C21 N23 C25 121.5(5) . . ?
C21 N23 C24 122.8(5) . . ?
C25 N23 C24 115.0(5) . . ?
N23 C24 H241 109.5 . . ?
N23 C24 H242 109.5 . . ?
H241 C24 H242 109.5 . . ?
N23 C24 H243 109.5 . . ?
H241 C24 H243 109.5 . . ?
H242 C24 H243 109.5 . . ?
N23 C25 H251 109.5 . . ?
N23 C25 H252 109.5 . . ?
H251 C25 H252 109.5 . . ?
N23 C25 H253 109.5 . . ?
H251 C25 H253 109.5 . . ?
H252 C25 H253 109.5 . . ?

loop_
_geom_bond_atom_site_label_1
_geom_bond_atom_site_label_2
_geom_bond_distance
_geom_bond_site_symmetry_2
_geom_bond_publ_flag
Bi1 Cl1 2.4917(13) . ?
Bi1 Cl3 2.5011(15) . ?
Bi1 Cl5 2.7033(13) . ?
Bi1 Cl6 2.7441(15) . ?
Bi1 Cl4 3.0199(15) . ?
Bi1 Cl2 3.0826(14) . ?
Cl2 Bi2 2.7220(13) 1_455 ?
Cl4 Bi2 2.7119(14) . ?
Cl5 Bi2 2.9925(14) . ?
Cl6 Bi2 2.9011(15) 1_455 ?
Bi2 Cl7 2.5212(15) . ?
Bi2 Cl8 2.5572(14) . ?
Bi2 Cl2 2.7220(13) 1_655 ?
Bi2 Cl6 2.9010(15) 1_655 ?
N11 C11 1.329(7) . ?
N11 H111 0.8600 . ?
N11 H112 0.8600 . ?
C11 N13 1.319(6) . ?
C11 N12 1.326(7) . ?
N12 C12 1.453(8) . ?
N12 C13 1.460(7) . ?
C12 H121 0.9600 . ?
C12 H122 0.9600 . ?
C12 H123 0.9600 . ?
C13 H131 0.9600 . ?
C13 H132 0.9600 . ?
C13 H133 0.9600 . ?
N13 C14 1.442(8) . ?
N13 C15 1.458(8) . ?
C14 H141 0.9600 . ?
C14 H142 0.9600 . ?
C14 H143 0.9600 . ?
C15 H151 0.9600 . ?
C15 H152 0.9600 . ?
C15 H153 0.9600 . ?
N21 C21 1.330(7) . ?
N21 H211 0.8600 . ?
N21 H212 0.8600 . ?
C21 N22 1.318(7) . ?
C21 N23 1.333(7) . ?
N22 C22 1.450(8) . ?
N22 C23 1.479(7) . ?
C22 H221 0.9600 . ?
C22 H222 0.9600 . ?
C22 H223 0.9600 . ?
C23 H231 0.9600 . ?
C23 H232 0.9600 . ?
C23 H233 0.9600 . ?
N23 C25 1.456(8) . ?
N23 C24 1.461(8) . ?
C24 H241 0.9600 . ?
C24 H242 0.9600 . ?
C24 H243 0.9600 . ?
C25 H251 0.9600 . ?
C25 H252 0.9600 . ?
C25 H253 0.9600 . ?

loop_
_geom_hbond_atom_site_label_D
_geom_hbond_atom_site_label_H
_geom_hbond_atom_site_label_A
_geom_hbond_distance_DH
_geom_hbond_distance_HA
_geom_hbond_distance_DA
_geom_hbond_angle_DHA
_geom_hbond_site_symmetry_A
N11 H112 Cl5 0.86 2.75 3.460(6) 140 2_666
C12 H121 N13 0.96 2.52 2.876(8) 102 .
C14 H141 N12 0.96 2.53 2.888(8) 102 .
C22 H221 N23 0.96 2.54 2.903(8) 103 .
C24 H241 N22 0.96 2.51 2.881(9) 103 .

loop_
_geom_torsion_atom_site_label_1
_geom_torsion_atom_site_label_2
_geom_torsion_atom_site_label_3
_geom_torsion_atom_site_label_4
_geom_torsion
_geom_torsion_site_symmetry_1
_geom_torsion_site_symmetry_2
_geom_torsion_site_symmetry_3
_geom_torsion_site_symmetry_4
_geom_torsion_publ_flag
N13 C11 N12 C12 31.3(8) . . . . ?
N11 C11 N12 C12 -149.4(6) . . . . ?
N13 C11 N12 C13 -160.9(5) . . . . ?
N11 C11 N12 C13 18.4(8) . . . . ?
N12 C11 N13 C14 33.1(8) . . . . ?
N11 C11 N13 C14 -146.2(7) . . . . ?
N12 C11 N13 C15 -159.3(5) . . . . ?
N11 C11 N13 C15 21.4(8) . . . . ?
N21 C21 N22 C22 145.0(6) . . . . ?
N23 C21 N22 C22 -35.5(8) . . . . ?
N21 C21 N22 C23 -20.9(8) . . . . ?
N23 C21 N22 C23 158.7(5) . . . . ?
N22 C21 N23 C25 162.6(5) . . . . ?
N21 C21 N23 C25 -17.9(8) . . . . ?
N22 C21 N23 C24 -28.0(8) . . . . ?
N21 C21 N23 C24 151.5(6) . . . . ?

_cod_database_fobs_code 2108875
